data_1563098
loop_
_publ_author_name
'Cai, Song Liang'
'Zheng, Sheng Run'
'Fan, Jun'
'Tan, Jing Bo'
'Xiao, Tian Tian'
'Zhang, Wei-Guang'

_publ_section_title
;
 A series of 2D lanthanide (III) coordination polymers constructed from
 2-(pyridin-3-yl)-1H-imidazole-4,5-dicarboxylate
;
_journal_issue 12
_journal_name_full 'Journal of Solid State Chemistry'
_journal_page_first 3172
_journal_page_last 3178
_journal_paper_doi 10.1016/j.jssc.2011.09.006
_journal_volume 184
_journal_year 2011
_chemical_formula_moiety 'C20 H15 Eu N6 O10, H2 O'
_chemical_formula_sum 'C20 H17 Eu N6 O11'
_chemical_formula_weight 669.36
_space_group_IT_number 14
_space_group_name_Hall '-P 2ybc'
_space_group_name_H-M_alt 'P 1 21/c 1'
_symmetry_cell_setting monoclinic
_symmetry_space_group_name_Hall '-P 2ybc'
_symmetry_space_group_name_H-M 'P 1 21/c 1'
_atom_sites_solution_hydrogens geom
_atom_sites_solution_primary direct
_atom_sites_solution_secondary difmap
_cell_angle_alpha 90.00
_cell_angle_beta 103.7210(10)
_cell_angle_gamma 90.00
_cell_formula_units_Z 4
_cell_length_a 14.6753(13)
_cell_length_b 13.0120(12)
_cell_length_c 11.7854(11)
_cell_measurement_reflns_used 5703
_cell_measurement_temperature 298(2)
_cell_measurement_theta_max 27.82
_cell_measurement_theta_min 2.37
_cell_volume 2186.3(3)
_computing_cell_refinement 'Bruker SMART'
_computing_data_collection 'Bruker SMART'
_computing_data_reduction 'Bruker SAINT'
_computing_molecular_graphics 'Bruker SHELXTL'
_computing_publication_material 'Bruker SHELXTL'
_computing_structure_refinement 'SHELXL-97 (Sheldrick, 1997)'
_computing_structure_solution 'SHELXS-97 (Sheldrick, 1990)'
_diffrn_ambient_temperature 298(2)
_diffrn_measured_fraction_theta_full 0.995
_diffrn_measured_fraction_theta_max 0.995
_diffrn_measurement_device_type 'CCD area detector'
_diffrn_measurement_method 'phi and omega scans'
_diffrn_radiation_monochromator graphite
_diffrn_radiation_source 'fine-focus sealed tube'
_diffrn_radiation_type MoK\a
_diffrn_radiation_wavelength 0.71073
_diffrn_reflns_av_R_equivalents 0.0233
_diffrn_reflns_av_sigmaI/netI 0.0268
_diffrn_reflns_limit_h_max 17
_diffrn_reflns_limit_h_min -17
_diffrn_reflns_limit_k_max 15
_diffrn_reflns_limit_k_min -15
_diffrn_reflns_limit_l_max 14
_diffrn_reflns_limit_l_min -12
_diffrn_reflns_number 11022
_diffrn_reflns_theta_full 25.25
_diffrn_reflns_theta_max 25.25
_diffrn_reflns_theta_min 2.12
_diffrn_standards_decay_% none
_exptl_absorpt_coefficient_mu 2.949
_exptl_absorpt_correction_T_max 0.4166
_exptl_absorpt_correction_T_min 0.3441
_exptl_absorpt_correction_type multi-scan
_exptl_absorpt_process_details 'Higashi, T. (1995)'
_exptl_crystal_colour pale-yellow
_exptl_crystal_density_diffrn 2.034
_exptl_crystal_density_method 'not measured'
_exptl_crystal_description Block
_exptl_crystal_F_000 1320
_exptl_crystal_size_max 0.46
_exptl_crystal_size_mid 0.38
_exptl_crystal_size_min 0.36
_refine_diff_density_max 0.845
_refine_diff_density_min -0.565
_refine_diff_density_rms 0.082
_refine_ls_extinction_method none
_refine_ls_goodness_of_fit_ref 1.025
_refine_ls_hydrogen_treatment mixed
_refine_ls_matrix_type full
_refine_ls_number_parameters 352
_refine_ls_number_reflns 3945
_refine_ls_number_restraints 2
_refine_ls_restrained_S_all 1.026
_refine_ls_R_factor_all 0.0269
_refine_ls_R_factor_gt 0.0219
_refine_ls_shift/su_max 0.001
_refine_ls_shift/su_mean 0.000
_refine_ls_structure_factor_coef Fsqd
_refine_ls_weighting_details 'calc w=1/[\s^2^(Fo^2^)+(0.0278P)^2^+1.4630P] where P=(Fo^2^+2Fc^2^)/3'
_refine_ls_weighting_scheme calc
_refine_ls_wR_factor_gt 0.0516
_refine_ls_wR_factor_ref 0.0544
_reflns_number_gt 3470
_reflns_number_total 3945
_reflns_threshold_expression >2sigma(I)
_cod_data_source_file JSSC-2011-184-3172.cif
_cod_data_source_block 3
_cod_depositor_comments
;
The following automatic conversions were performed:

data item '_symmetry_cell_setting' value 'Monoclinic' was changed to
'monoclinic' in accordance with the built-in table derived from the
CIF Core dictionary named 'cif_core.dic' version 2.4.5 last updated
on 2014-11-21.

Automatic conversion script
Id: cif_fix_values 8369 2020-08-20 11:38:08Z andrius 
;
_cod_original_sg_symbol_Hall '-P 2ybc  '
_cod_original_sg_symbol_H-M 'P2(1)/c  '
_cod_database_code 1563098

loop_
_symmetry_equiv_pos_as_xyz
'x, y, z'
'-x, y+1/2, -z+1/2'
'-x, -y, -z'
'x, -y-1/2, z-1/2'

loop_
_atom_site_label
_atom_site_type_symbol
_atom_site_fract_x
_atom_site_fract_y
_atom_site_fract_z
_atom_site_U_iso_or_equiv
_atom_site_adp_type
_atom_site_occupancy
_atom_site_symmetry_multiplicity
_atom_site_calc_flag
_atom_site_refinement_flags
_atom_site_disorder_assembly
_atom_site_disorder_group
Eu1 Eu 0.348590(10) 0.143429(11) 0.918000(12) 0.01868(6) Uani 1 1 d U . .
O5 O 0.24515(15) 0.1121(2) 1.0442(2) 0.0343(6) Uani 1 1 d . . .
N1 N 0.47569(17) 0.2689(2) 0.8785(2) 0.0216(6) Uani 1 1 d . . .
O6 O 0.15223(17) 0.1107(2) 1.1678(2) 0.0400(6) Uani 1 1 d . . .
C5 C 0.5412(2) 0.3333(2) 0.9359(3) 0.0219(7) Uani 1 1 d . . .
C6 C 0.5969(2) 0.3179(3) 1.0560(3) 0.0249(7) Uani 1 1 d . . .
O3 O 0.43474(15) 0.45948(17) 0.56701(18) 0.0257(5) Uani 1 1 d . . .
C15 C 0.0061(2) 0.1261(3) 0.7867(3) 0.0292(8) Uani 1 1 d . . .
C12 C 0.0827(2) 0.1215(3) 0.9660(3) 0.0261(7) Uani 1 1 d . . .
C16 C -0.0188(2) 0.1248(3) 0.6595(3) 0.0313(8) Uani 1 1 d . . .
C14 C -0.0645(2) 0.1207(3) 1.0588(3) 0.0321(8) Uani 1 1 d . . .
C13 C -0.0111(2) 0.1221(3) 0.9675(3) 0.0273(7) Uani 1 1 d . . .
O7 O -0.01636(17) 0.1178(2) 1.1670(2) 0.0394(6) Uani 1 1 d . . .
H7A H 0.0398 0.1164 1.1687 0.059 Uiso 1 1 calc R . .
O8 O -0.14994(18) 0.1216(2) 1.0316(3) 0.0492(7) Uani 1 1 d . . .
N4 N 0.0919(2) 0.1243(2) 0.8528(2) 0.0310(7) Uani 1 1 d . . .
N5 N -0.0583(2) 0.1257(2) 0.8531(3) 0.0312(7) Uani 1 1 d . . .
C11 C 0.1662(2) 0.1144(3) 1.0646(3) 0.0286(8) Uani 1 1 d . . .
O1 O 0.32420(14) 0.19111(16) 0.71558(17) 0.0220(5) Uani 1 1 d . . .
O2W O 0.25646(17) 0.30304(19) 0.8789(2) 0.0368(6) Uani 1 1 d U . .
H2WA H 0.2261 0.3252 0.8122 0.044 Uiso 1 1 d R . .
H2WB H 0.2633 0.3541 0.9271 0.044 Uiso 1 1 d R . .
O2 O 0.39098(15) 0.24444(16) 0.57584(17) 0.0236(5) Uani 1 1 d . . .
C3 C 0.4971(2) 0.3960(2) 0.7573(3) 0.0211(7) Uani 1 1 d . . .
C1 C 0.3826(2) 0.2449(2) 0.6788(2) 0.0192(6) Uani 1 1 d . . .
N3 N 0.6799(2) 0.1981(2) 1.1984(3) 0.0360(7) Uani 1 1 d . . .
C7 C 0.6221(2) 0.3981(3) 1.1359(3) 0.0312(8) Uani 1 1 d . . .
H7 H 0.6043 0.4654 1.1150 0.037 Uiso 1 1 calc R . .
C2 C 0.4493(2) 0.3068(2) 0.7668(2) 0.0190(6) Uani 1 1 d . . .
C8 C 0.6741(3) 0.3751(3) 1.2471(3) 0.0369(9) Uani 1 1 d . . .
H8 H 0.6909 0.4267 1.3027 0.044 Uiso 1 1 calc R . .
C10 C 0.6288(2) 0.2204(3) 1.0915(3) 0.0305(8) Uani 1 1 d . . .
H10 H 0.6137 0.1671 1.0377 0.037 Uiso 1 1 calc R . .
C9 C 0.7005(2) 0.2750(3) 1.2743(3) 0.0379(9) Uani 1 1 d . . .
H9 H 0.7347 0.2604 1.3496 0.045 Uiso 1 1 calc R . .
N6 N -0.1362(2) 0.1013(3) 0.4799(3) 0.0456(8) Uani 1 1 d . . .
C17 C 0.0497(3) 0.1378(3) 0.5963(3) 0.0350(8) Uani 1 1 d . . .
H17 H 0.1120 0.1491 0.6345 0.042 Uiso 1 1 calc R . .
C18 C 0.0229(3) 0.1336(3) 0.4752(3) 0.0399(9) Uani 1 1 d . . .
H18 H 0.0669 0.1429 0.4309 0.048 Uiso 1 1 calc R . .
C19 C -0.0698(3) 0.1155(3) 0.4217(3) 0.0417(9) Uani 1 1 d . . .
H19 H -0.0869 0.1130 0.3406 0.050 Uiso 1 1 calc R . .
C20 C -0.1105(3) 0.1067(3) 0.5964(3) 0.0408(9) Uani 1 1 d . . .
H20 H -0.1565 0.0978 0.6379 0.049 Uiso 1 1 calc R . .
N2 N 0.55454(18) 0.4114(2) 0.8663(2) 0.0214(6) Uani 1 1 d . . .
O4 O 0.55831(15) 0.53727(17) 0.67987(18) 0.0265(5) Uani 1 1 d . . .
C4 C 0.4964(2) 0.4696(2) 0.6601(3) 0.0205(7) Uani 1 1 d . . .
O3W O 0.28882(16) 0.03690(18) 0.55187(19) 0.0324(5) Uani 1 1 d . . .
H3WA H 0.2759 0.0841 0.5954 0.049 Uiso 1 1 d R . .
H3WB H 0.2422 -0.0038 0.5355 0.049 Uiso 1 1 d R . .
O1W O 0.25564(16) 0.0001(2) 0.8266(2) 0.0404(6) Uani 1 1 d U . .
H1WA H 0.2451 -0.0569 0.8564 0.049 Uiso 1 1 d R . .
H1WB H 0.2032 0.0242 0.7892 0.049 Uiso 1 1 d R . .
H2 H 0.597(3) 0.458(3) 0.885(3) 0.045(12) Uiso 1 1 d . . .
H5 H -0.119(3) 0.124(3) 0.828(4) 0.043(12) Uiso 1 1 d . . .

loop_
_atom_site_aniso_label
_atom_site_aniso_U_11
_atom_site_aniso_U_22
_atom_site_aniso_U_33
_atom_site_aniso_U_23
_atom_site_aniso_U_13
_atom_site_aniso_U_12
Eu1 0.02277(10) 0.02158(10) 0.01186(9) 0.00040(6) 0.00449(6) 0.00091(6)
O5 0.0225(12) 0.0504(16) 0.0308(14) -0.0027(11) 0.0079(11) -0.0067(11)
N1 0.0243(14) 0.0273(15) 0.0123(13) 0.0016(11) 0.0022(11) -0.0005(11)
O6 0.0330(14) 0.0645(18) 0.0230(13) -0.0029(12) 0.0081(11) -0.0100(12)
C5 0.0236(16) 0.0244(17) 0.0179(16) 0.0011(13) 0.0056(13) 0.0004(13)
C6 0.0229(16) 0.0341(19) 0.0184(16) -0.0006(14) 0.0062(13) -0.0050(14)
O3 0.0291(12) 0.0304(13) 0.0158(11) 0.0018(9) 0.0017(10) -0.0035(10)
C15 0.0313(19) 0.032(2) 0.0255(18) -0.0015(14) 0.0081(15) 0.0007(15)
C12 0.0261(17) 0.0279(18) 0.0255(18) -0.0021(14) 0.0087(14) -0.0046(14)
C16 0.037(2) 0.029(2) 0.0268(19) -0.0022(15) 0.0059(16) 0.0015(15)
C14 0.031(2) 0.036(2) 0.033(2) -0.0004(16) 0.0131(16) -0.0014(15)
C13 0.0288(18) 0.0284(19) 0.0252(18) -0.0006(14) 0.0078(15) -0.0014(14)
O7 0.0345(14) 0.0579(17) 0.0310(15) 0.0005(12) 0.0180(12) -0.0029(13)
O8 0.0280(15) 0.071(2) 0.0521(18) 0.0034(15) 0.0170(13) 0.0008(13)
N4 0.0284(16) 0.0398(18) 0.0249(16) -0.0006(13) 0.0063(13) -0.0024(13)
N5 0.0227(16) 0.0398(18) 0.0306(17) -0.0001(13) 0.0055(13) 0.0002(13)
C11 0.0293(19) 0.0298(19) 0.0275(19) -0.0009(14) 0.0085(15) -0.0063(14)
O1 0.0256(11) 0.0250(12) 0.0153(11) 0.0010(9) 0.0047(9) -0.0025(9)
O2W 0.0464(15) 0.0365(14) 0.0224(13) -0.0030(11) -0.0017(11) 0.0143(11)
O2 0.0329(12) 0.0249(12) 0.0129(11) 0.0004(9) 0.0055(9) -0.0023(10)
C3 0.0232(16) 0.0229(17) 0.0174(16) -0.0011(13) 0.0056(13) -0.0011(13)
C1 0.0230(15) 0.0189(16) 0.0156(16) 0.0028(12) 0.0041(12) 0.0041(12)
N3 0.0326(16) 0.0422(19) 0.0282(16) 0.0082(14) -0.0029(13) -0.0032(14)
C7 0.0329(19) 0.037(2) 0.0230(18) -0.0056(15) 0.0048(15) 0.0021(16)
C2 0.0202(15) 0.0252(17) 0.0128(15) 0.0008(12) 0.0065(12) -0.0007(13)
C8 0.034(2) 0.054(3) 0.0203(18) -0.0106(17) 0.0008(16) -0.0031(17)
C10 0.0331(19) 0.032(2) 0.0248(18) 0.0012(15) 0.0031(15) -0.0069(15)
C9 0.0283(19) 0.060(3) 0.0212(18) 0.0056(18) -0.0027(15) -0.0058(18)
N6 0.0434(19) 0.060(2) 0.0307(18) -0.0066(16) 0.0029(15) -0.0023(16)
C17 0.034(2) 0.039(2) 0.033(2) -0.0007(16) 0.0090(17) -0.0018(16)
C18 0.055(3) 0.036(2) 0.033(2) 0.0022(16) 0.0175(19) -0.0042(18)
C19 0.058(3) 0.042(2) 0.024(2) 0.0005(17) 0.0069(19) 0.0000(19)
C20 0.037(2) 0.058(3) 0.028(2) -0.0054(18) 0.0082(17) -0.0033(18)
N2 0.0219(14) 0.0259(15) 0.0158(13) -0.0003(11) 0.0029(11) -0.0058(12)
O4 0.0308(12) 0.0295(13) 0.0184(11) 0.0017(9) 0.0043(10) -0.0102(10)
C4 0.0224(16) 0.0230(17) 0.0181(16) -0.0023(12) 0.0087(13) 0.0009(13)
O3W 0.0325(13) 0.0318(14) 0.0303(13) -0.0068(10) 0.0021(10) 0.0003(10)
O1W 0.0290(13) 0.0432(15) 0.0502(16) -0.0136(12) 0.0116(12) -0.0098(11)

loop_
_atom_type_symbol
_atom_type_description
_atom_type_scat_dispersion_real
_atom_type_scat_dispersion_imag
_atom_type_scat_source
C C 0.0033 0.0016 'International Tables Vol C Tables 4.2.6.8 and 6.1.1.4'
H H 0.0000 0.0000 'International Tables Vol C Tables 4.2.6.8 and 6.1.1.4'
N N 0.0061 0.0033 'International Tables Vol C Tables 4.2.6.8 and 6.1.1.4'
O O 0.0106 0.0060 'International Tables Vol C Tables 4.2.6.8 and 6.1.1.4'
Eu Eu -0.1578 3.6682 'International Tables Vol C Tables 4.2.6.8 and 6.1.1.4'

loop_
_geom_angle_atom_site_label_1
_geom_angle_atom_site_label_2
_geom_angle_atom_site_label_3
_geom_angle
_geom_angle_site_symmetry_1
_geom_angle_site_symmetry_3
O3 Eu1 O2 76.32(7) 4_566 4_566
O3 Eu1 O5 75.22(8) 4_566 .
O2 Eu1 O5 72.54(8) 4_566 .
O3 Eu1 O1 145.27(7) 4_566 .
O2 Eu1 O1 125.34(7) 4_566 .
O5 Eu1 O1 133.69(7) . .
O3 Eu1 O1W 92.33(9) 4_566 .
O2 Eu1 O1W 149.04(8) 4_566 .
O5 Eu1 O1W 76.74(8) . .
O1 Eu1 O1W 79.70(8) . .
O3 Eu1 O4 76.36(7) 4_566 2_646
O2 Eu1 O4 131.62(7) 4_566 2_646
O5 Eu1 O4 135.27(8) . 2_646
O1 Eu1 O4 69.08(7) . 2_646
O1W Eu1 O4 70.66(8) . 2_646
O3 Eu1 O2W 143.36(7) 4_566 .
O2 Eu1 O2W 69.63(7) 4_566 .
O5 Eu1 O2W 81.92(8) . .
O1 Eu1 O2W 69.57(7) . .
O1W Eu1 O2W 109.99(9) . .
O4 Eu1 O2W 137.71(8) 2_646 .
O3 Eu1 N1 102.22(8) 4_566 .
O2 Eu1 N1 71.53(7) 4_566 .
O5 Eu1 N1 143.48(8) . .
O1 Eu1 N1 66.76(7) . .
O1W Eu1 N1 139.43(8) . .
O4 Eu1 N1 76.29(8) 2_646 .
O2W Eu1 N1 79.77(8) . .
O3 Eu1 H1WB 107.4 4_566 .
O2 Eu1 H1WB 144.2 4_566 .
O5 Eu1 H1WB 74.1 . .
O1 Eu1 H1WB 71.8 . .
O1W Eu1 H1WB 17.0 . .
O4 Eu1 H1WB 82.4 2_646 .
O2W Eu1 H1WB 93.0 . .
N1 Eu1 H1WB 137.9 . .
C11 O5 Eu1 151.1(2) . .
C5 N1 C2 105.5(3) . .
C5 N1 Eu1 139.88(19) . .
C2 N1 Eu1 110.22(18) . .
N1 C5 N2 110.9(3) . .
N1 C5 C6 125.0(3) . .
N2 C5 C6 124.0(3) . .
C10 C6 C7 117.7(3) . .
C10 C6 C5 119.1(3) . .
C7 C6 C5 123.1(3) . .
C4 O3 Eu1 150.6(2) . 4_565
N4 C15 N5 110.9(3) . .
N4 C15 C16 125.5(3) . .
N5 C15 C16 123.5(3) . .
N4 C12 C13 109.9(3) . .
N4 C12 C11 120.8(3) . .
C13 C12 C11 129.2(3) . .
C20 C16 C17 117.5(3) . .
C20 C16 C15 121.7(3) . .
C17 C16 C15 120.7(3) . .
O8 C14 O7 122.9(3) . .
O8 C14 C13 120.0(3) . .
O7 C14 C13 117.1(3) . .
N5 C13 C12 105.1(3) . .
N5 C13 C14 119.3(3) . .
C12 C13 C14 135.6(3) . .
C14 O7 H7A 109.5 . .
C15 N4 C12 106.0(3) . .
C13 N5 C15 108.0(3) . .
C13 N5 H5 125(3) . .
C15 N5 H5 127(3) . .
O5 C11 O6 123.5(3) . .
O5 C11 C12 119.2(3) . .
O6 C11 C12 117.4(3) . .
C1 O1 Eu1 122.03(18) . .
Eu1 O2W H2WA 126.8 . .
Eu1 O2W H2WB 123.5 . .
H2WA O2W H2WB 107.4 . .
C1 O2 Eu1 134.77(19) . 4_565
N2 C3 C2 105.0(3) . .
N2 C3 C4 121.1(3) . .
C2 C3 C4 134.0(3) . .
O2 C1 O1 124.3(3) . .
O2 C1 C2 118.8(3) . .
O1 C1 C2 116.8(3) . .
C9 N3 C10 117.3(3) . .
C8 C7 C6 118.4(3) . .
C8 C7 H7 120.8 . .
C6 C7 H7 120.8 . .
N1 C2 C3 110.4(3) . .
N1 C2 C1 117.7(3) . .
C3 C2 C1 131.8(3) . .
C9 C8 C7 119.2(3) . .
C9 C8 H8 120.4 . .
C7 C8 H8 120.4 . .
N3 C10 C6 124.0(3) . .
N3 C10 H10 118.0 . .
C6 C10 H10 118.0 . .
N3 C9 C8 123.3(3) . .
N3 C9 H9 118.3 . .
C8 C9 H9 118.3 . .
C19 N6 C20 117.3(3) . .
C18 C17 C16 118.6(4) . .
C18 C17 H17 120.7 . .
C16 C17 H17 120.7 . .
C19 C18 C17 119.0(4) . .
C19 C18 H18 120.5 . .
C17 C18 H18 120.5 . .
N6 C19 C18 123.6(4) . .
N6 C19 H19 118.2 . .
C18 C19 H19 118.2 . .
N6 C20 C16 123.9(4) . .
N6 C20 H20 118.0 . .
C16 C20 H20 118.0 . .
C5 N2 C3 108.3(3) . .
C5 N2 H2 125(3) . .
C3 N2 H2 126(3) . .
C4 O4 Eu1 141.53(19) . 2_656
O4 C4 O3 125.5(3) . .
O4 C4 C3 116.0(3) . .
O3 C4 C3 118.5(3) . .
H3WA O3W H3WB 107.7 . .
Eu1 O1W H1WA 129.1 . .
Eu1 O1W H1WB 107.1 . .
H1WA O1W H1WB 107.7 . .

loop_
_geom_bond_atom_site_label_1
_geom_bond_atom_site_label_2
_geom_bond_distance
_geom_bond_site_symmetry_2
Eu1 O3 2.329(2) 4_566
Eu1 O2 2.330(2) 4_566
Eu1 O5 2.399(2) .
Eu1 O1 2.408(2) .
Eu1 O1W 2.408(2) .
Eu1 O4 2.419(2) 2_646
Eu1 O2W 2.461(2) .
Eu1 N1 2.602(2) .
Eu1 H1WB 2.7795 .
O5 C11 1.238(4) .
N1 C5 1.333(4) .
N1 C2 1.372(4) .
O6 C11 1.281(4) .
C5 N2 1.349(4) .
C5 C6 1.470(4) .
C6 C10 1.383(5) .
C6 C7 1.395(5) .
O3 C4 1.252(4) .
O3 Eu1 2.329(2) 4_565
C15 N4 1.315(4) .
C15 N5 1.363(4) .
C15 C16 1.457(5) .
C12 N4 1.373(4) .
C12 C13 1.382(5) .
C12 C11 1.478(5) .
C16 C20 1.393(5) .
C16 C17 1.397(5) .
C14 O8 1.218(4) .
C14 O7 1.304(4) .
C14 C13 1.473(5) .
C13 N5 1.363(4) .
O7 H7A 0.8200 .
N5 H5 0.87(4) .
O1 C1 1.260(3) .
O2W H2WA 0.8567 .
O2W H2WB 0.8647 .
O2 C1 1.248(3) .
O2 Eu1 2.330(2) 4_565
C3 N2 1.374(4) .
C3 C2 1.375(4) .
C3 C4 1.491(4) .
C1 C2 1.484(4) .
N3 C9 1.328(5) .
N3 C10 1.337(4) .
C7 C8 1.383(5) .
C7 H7 0.9300 .
C8 C9 1.375(5) .
C8 H8 0.9300 .
C10 H10 0.9300 .
C9 H9 0.9300 .
N6 C19 1.331(5) .
N6 C20 1.338(5) .
C17 C18 1.388(5) .
C17 H17 0.9300 .
C18 C19 1.377(6) .
C18 H18 0.9300 .
C19 H19 0.9300 .
C20 H20 0.9300 .
N2 H2 0.86(4) .
O4 C4 1.247(4) .
O4 Eu1 2.419(2) 2_656
O3W H3WA 0.8500 .
O3W H3WB 0.8500 .
O1W H1WA 0.8500 .
O1W H1WB 0.8500 .

loop_
_geom_torsion_atom_site_label_1
_geom_torsion_atom_site_label_2
_geom_torsion_atom_site_label_3
_geom_torsion_atom_site_label_4
_geom_torsion
_geom_torsion_site_symmetry_1
_geom_torsion_site_symmetry_2
_geom_torsion_site_symmetry_3
_geom_torsion_site_symmetry_4
O3 Eu1 O5 C11 -167.4(5) 4_566 . . .
O2 Eu1 O5 C11 112.6(5) 4_566 . . .
O1 Eu1 O5 C11 -10.0(5) . . . .
O1W Eu1 O5 C11 -71.4(5) . . . .
O4 Eu1 O5 C11 -115.2(5) 2_646 . . .
O2W Eu1 O5 C11 41.5(5) . . . .
N1 Eu1 O5 C11 101.9(5) . . . .
O3 Eu1 N1 C5 -52.8(3) 4_566 . . .
O2 Eu1 N1 C5 18.1(3) 4_566 . . .
O5 Eu1 N1 C5 28.8(4) . . . .
O1 Eu1 N1 C5 161.9(3) . . . .
O1W Eu1 N1 C5 -161.3(3) . . . .
O4 Eu1 N1 C5 -125.3(3) 2_646 . . .
O2W Eu1 N1 C5 89.9(3) . . . .
O3 Eu1 N1 C2 155.72(19) 4_566 . . .
O2 Eu1 N1 C2 -133.4(2) 4_566 . . .
O5 Eu1 N1 C2 -122.7(2) . . . .
O1 Eu1 N1 C2 10.43(18) . . . .
O1W Eu1 N1 C2 47.3(2) . . . .
O4 Eu1 N1 C2 83.3(2) 2_646 . . .
O2W Eu1 N1 C2 -61.6(2) . . . .
C2 N1 C5 N2 2.1(3) . . . .
Eu1 N1 C5 N2 -150.2(2) . . . .
C2 N1 C5 C6 -173.6(3) . . . .
Eu1 N1 C5 C6 34.1(5) . . . .
N1 C5 C6 C10 39.7(5) . . . .
N2 C5 C6 C10 -135.4(3) . . . .
N1 C5 C6 C7 -142.4(3) . . . .
N2 C5 C6 C7 42.5(5) . . . .
N4 C15 C16 C20 167.2(4) . . . .
N5 C15 C16 C20 -10.3(5) . . . .
N4 C15 C16 C17 -10.3(5) . . . .
N5 C15 C16 C17 172.1(3) . . . .
N4 C12 C13 N5 -0.2(4) . . . .
C11 C12 C13 N5 -177.6(3) . . . .
N4 C12 C13 C14 -179.6(4) . . . .
C11 C12 C13 C14 3.0(7) . . . .
O8 C14 C13 N5 0.8(5) . . . .
O7 C14 C13 N5 -179.6(3) . . . .
O8 C14 C13 C12 -179.9(4) . . . .
O7 C14 C13 C12 -0.3(6) . . . .
N5 C15 N4 C12 0.7(4) . . . .
C16 C15 N4 C12 -177.1(3) . . . .
C13 C12 N4 C15 -0.3(4) . . . .
C11 C12 N4 C15 177.4(3) . . . .
C12 C13 N5 C15 0.6(4) . . . .
C14 C13 N5 C15 -179.9(3) . . . .
N4 C15 N5 C13 -0.9(4) . . . .
C16 C15 N5 C13 177.0(3) . . . .
Eu1 O5 C11 O6 -160.1(3) . . . .
Eu1 O5 C11 C12 20.0(7) . . . .
N4 C12 C11 O5 0.7(5) . . . .
C13 C12 C11 O5 177.9(3) . . . .
N4 C12 C11 O6 -179.1(3) . . . .
C13 C12 C11 O6 -2.0(6) . . . .
O3 Eu1 O1 C1 -72.0(3) 4_566 . . .
O2 Eu1 O1 C1 48.9(2) 4_566 . . .
O5 Eu1 O1 C1 148.7(2) . . . .
O1W Eu1 O1 C1 -151.1(2) . . . .
O4 Eu1 O1 C1 -78.0(2) 2_646 . . .
O2W Eu1 O1 C1 92.9(2) . . . .
N1 Eu1 O1 C1 5.6(2) . . . .
Eu1 O2 C1 O1 104.9(3) 4_565 . . .
Eu1 O2 C1 C2 -79.5(3) 4_565 . . .
Eu1 O1 C1 O2 155.5(2) . . . .
Eu1 O1 C1 C2 -20.3(3) . . . .
C10 C6 C7 C8 -2.5(5) . . . .
C5 C6 C7 C8 179.6(3) . . . .
C5 N1 C2 C3 -1.6(3) . . . .
Eu1 N1 C2 C3 159.7(2) . . . .
C5 N1 C2 C1 174.4(3) . . . .
Eu1 N1 C2 C1 -24.2(3) . . . .
N2 C3 C2 N1 0.6(3) . . . .
C4 C3 C2 N1 -179.2(3) . . . .
N2 C3 C2 C1 -174.7(3) . . . .
C4 C3 C2 C1 5.5(6) . . . .
O2 C1 C2 N1 -145.1(3) . . . .
O1 C1 C2 N1 30.9(4) . . . .
O2 C1 C2 C3 30.0(5) . . . .
O1 C1 C2 C3 -154.0(3) . . . .
C6 C7 C8 C9 1.2(5) . . . .
C9 N3 C10 C6 0.2(5) . . . .
C7 C6 C10 N3 1.9(5) . . . .
C5 C6 C10 N3 179.9(3) . . . .
C10 N3 C9 C8 -1.7(5) . . . .
C7 C8 C9 N3 1.0(6) . . . .
C20 C16 C17 C18 0.9(5) . . . .
C15 C16 C17 C18 178.5(3) . . . .
C16 C17 C18 C19 -0.8(5) . . . .
C20 N6 C19 C18 1.0(6) . . . .
C17 C18 C19 N6 -0.2(6) . . . .
C19 N6 C20 C16 -0.8(6) . . . .
C17 C16 C20 N6 -0.1(6) . . . .
C15 C16 C20 N6 -177.7(4) . . . .
N1 C5 N2 C3 -1.8(3) . . . .
C6 C5 N2 C3 174.0(3) . . . .
C2 C3 N2 C5 0.7(3) . . . .
C4 C3 N2 C5 -179.5(3) . . . .
Eu1 O4 C4 O3 -29.6(5) 2_656 . . .
Eu1 O4 C4 C3 150.8(2) 2_656 . . .
Eu1 O3 C4 O4 134.9(3) 4_565 . . .
Eu1 O3 C4 C3 -45.5(5) 4_565 . . .
N2 C3 C4 O4 8.5(4) . . . .
C2 C3 C4 O4 -171.8(3) . . . .
N2 C3 C4 O3 -171.1(3) . . . .
C2 C3 C4 O3 8.6(5) . . . .
